data_1547435
loop_
_publ_author_name
'Anuradha R. Pallipurath'
'Jonathan M. Skelton'
'Mark R. Warren'
'Naghmeh Kamali'
'Patrick McArdle'
'Andrea Erxleben'

_publ_section_title
;
 Sulfamerazine: Understanding the Influence of Slip Planes in the
 Polymorphic Phase Transformation through X-Ray Crystallographic Studies
 and ab Initio Lattice Dynamics
;
_journal_name_full 'Molecular Pharmaceutics'
_journal_page_first 3735
_journal_page_last 3748
_journal_paper_doi 10.1021/acs.molpharmaceut.5b00504
_journal_volume 12
_journal_year 2015
_chemical_formula_moiety 'C11 H12 N4 O2 S'
_chemical_formula_sum 'C11 H12 N4 O2 S'
_chemical_formula_weight 264.303
_chemical_name_common Sulfamerazine
_chemical_name_systematic 4-amino-N-(4-methylpyrimidin-2-yl)
_space_group_crystal_system orthorhombic
_space_group_IT_number 61
_space_group_name_Hall '-P 2ac 2ab'
_space_group_name_H-M_alt 'P b c a'
_symmetry_space_group_name_Hall '-P 2ac 2ab'
_symmetry_space_group_name_H-M 'P b c a'
_atom_sites_solution_hydrogens mixed
_cell_angle_alpha 90
_cell_angle_beta 90
_cell_angle_gamma 90
_cell_formula_units_Z 8
_cell_length_a 9.1349(3)
_cell_length_b 11.6868(4)
_cell_length_c 22.8660(8)
_cell_measurement_reflns_used 5634
_cell_measurement_temperature 298.0(1)
_cell_measurement_theta_max 28.1230
_cell_measurement_theta_min 3.9060
_cell_volume 2441.12(14)
_computing_cell_refinement
;
'Tue Dec 02 18:02:36 2014'
;
_computing_data_collection
;
'Tue Dec 02 18:02:36 2014'
;
_computing_data_reduction
;
'Tue Dec 02 18:02:36 2014'
;
_computing_molecular_graphics OSCAIL
_computing_structure_refinement 'SHELXL-2014/7 (Sheldrick, 2014)'
_computing_structure_solution SHELXT
_diffrn_ambient_temperature 298.0(1)
_diffrn_detector_area_resol_mean 16.1048
_diffrn_measured_fraction_theta_full 0.999
_diffrn_measured_fraction_theta_max 0.919
_diffrn_measurement_device_type 'Xcalibur, Sapphire3'
_diffrn_measurement_method '\w scans'
_diffrn_radiation_type MoK\a
_diffrn_radiation_wavelength 0.71073
_diffrn_reflns_av_R_equivalents 0.0289
_diffrn_reflns_av_unetI/netI 0.0222
_diffrn_reflns_Laue_measured_fraction_full 0.999
_diffrn_reflns_Laue_measured_fraction_max 0.919
_diffrn_reflns_limit_h_max 11
_diffrn_reflns_limit_h_min -12
_diffrn_reflns_limit_k_max 14
_diffrn_reflns_limit_k_min -15
_diffrn_reflns_limit_l_max 29
_diffrn_reflns_limit_l_min -30
_diffrn_reflns_number 21559
_diffrn_reflns_point_group_measured_fraction_full 0.999
_diffrn_reflns_point_group_measured_fraction_max 0.919
_diffrn_reflns_theta_full 25.242
_diffrn_reflns_theta_max 29.194
_diffrn_reflns_theta_min 2.967
_diffrn_source 'Enhance (Mo) X-ray Source'
_exptl_absorpt_coefficient_mu 0.265
_exptl_absorpt_correction_T_max 1.00000
_exptl_absorpt_correction_T_min 0.93549
_exptl_absorpt_correction_type multi-scan
_exptl_absorpt_process_details
;
crysalispro, agilent technologies,
version 1.171.37.31 (release 14-01-2014 crysalis171 .net)
(compiled jan 14 2014,18:38:05)
empirical absorption correction using spherical harmonics,
 implemented in scale3 abspack scaling algorithm.
;
_exptl_crystal_colour Colourless
_exptl_crystal_density_diffrn 1.438
_exptl_crystal_description Parallelepiped
_exptl_crystal_F_000 1104
_exptl_crystal_size_max 0.50
_exptl_crystal_size_mid 0.40
_exptl_crystal_size_min 0.20
_refine_diff_density_max 0.226
_refine_diff_density_min -0.379
_refine_diff_density_rms 0.050
_refine_ls_extinction_coef .
_refine_ls_extinction_method none
_refine_ls_goodness_of_fit_ref 1.016
_refine_ls_hydrogen_treatment mixed
_refine_ls_matrix_type full
_refine_ls_number_parameters 176
_refine_ls_number_reflns 3040
_refine_ls_number_restraints 0
_refine_ls_restrained_S_all 1.016
_refine_ls_R_factor_all 0.0597
_refine_ls_R_factor_gt 0.0430
_refine_ls_shift/su_max 0.001
_refine_ls_shift/su_mean 0.000
_refine_ls_structure_factor_coef Fsqd
_refine_ls_weighting_details 'w=1/[\s^2^(Fo^2^)+(0.0463P)^2^+1.4827P] where P=(Fo^2^+2Fc^2^)/3'
_refine_ls_weighting_scheme calc
_refine_ls_wR_factor_gt 0.1031
_refine_ls_wR_factor_ref 0.1136
_reflns_Friedel_coverage 0.000
_reflns_Friedel_fraction_full .
_reflns_Friedel_fraction_max .
_reflns_number_gt 2374
_reflns_number_total 3040
_reflns_threshold_expression 'I > 2\s(I)'
_cod_data_source_file Exp_Form-II2FInHouse_Form-II_RT.cif
_cod_data_source_block smz_fiirt_a
_cod_depositor_comments
;

2019-03-25
Changing wrong Z value
                 miguel
;
_cod_original_formula_units_Z 6
_cod_database_code 1547435
_shelx_space_group_comment
;
The symmetry employed for this shelxl refinement is uniquely defined
by the following loop, which should always be used as a source of
symmetry information in preference to the above space-group names.
They are only intended as comments.
;
_shelx_estimated_absorpt_t_min 0.879
_shelx_estimated_absorpt_t_max 0.949
_shelxl_version_number 2014/6

loop_
_space_group_symop_operation_xyz
'x, y, z'
'-x+1/2, -y, z+1/2'
'-x, y+1/2, -z+1/2'
'x+1/2, -y+1/2, -z'
'-x, -y, -z'
'x-1/2, y, -z-1/2'
'x, -y-1/2, z-1/2'
'-x-1/2, y-1/2, z'

loop_
_atom_site_label
_atom_site_type_symbol
_atom_site_fract_x
_atom_site_fract_y
_atom_site_fract_z
_atom_site_U_iso_or_equiv
_atom_site_adp_type
_atom_site_occupancy
_atom_site_site_symmetry_order
_atom_site_calc_flag
_atom_site_refinement_flags_posn
_atom_site_refinement_flags_adp
_atom_site_refinement_flags_occupancy
_atom_site_disorder_assembly
_atom_site_disorder_group
S1 S 0.33324(5) 0.34684(4) 0.38982(2) 0.03616(14) Uani 1 1 d . . . . .
O2 O 0.19861(14) 0.39730(13) 0.40954(6) 0.0451(3) Uani 1 1 d . . . . .
O1 O 0.34289(17) 0.22543(11) 0.38628(6) 0.0494(4) Uani 1 1 d . . . . .
N4 N 0.66596(17) 0.42642(14) 0.48540(7) 0.0404(4) Uani 1 1 d . . . . .
N3 N 0.65546(18) 0.28651(14) 0.40935(8) 0.0421(4) Uani 1 1 d . . . . .
N2 N 0.45154(18) 0.39466(15) 0.43771(7) 0.0392(4) Uani 1 1 d . . . . .
N1 N 0.4576(3) 0.5332(2) 0.15568(9) 0.0593(6) Uani 1 1 d . . . . .
C1 C 0.3771(2) 0.40463(16) 0.32203(8) 0.0366(4) Uani 1 1 d . . . . .
C2 C 0.4496(3) 0.33917(19) 0.28066(10) 0.0505(5) Uani 1 1 d . . . . .
H2 H 0.4787 0.2650 0.2898 0.066 Uiso 1 1 calc R U . . .
C3 C 0.4786(3) 0.38339(18) 0.22621(10) 0.0529(6) Uani 1 1 d . . . . .
H3 H 0.5288 0.3391 0.1990 0.069 Uiso 1 1 calc R U . . .
C4 C 0.4342(2) 0.49360(17) 0.21105(9) 0.0435(5) Uani 1 1 d . . . . .
C5 C 0.3620(2) 0.55901(16) 0.25356(10) 0.0457(5) Uani 1 1 d . . . . .
H5 H 0.3322 0.6331 0.2446 0.059 Uiso 1 1 calc R U . . .
C6 C 0.3347(2) 0.51524(16) 0.30832(9) 0.0413(4) Uani 1 1 d . . . . .
H6 H 0.2877 0.5600 0.3362 0.054 Uiso 1 1 calc R U . . .
C7 C 0.5979(2) 0.36662(15) 0.44353(8) 0.0349(4) Uani 1 1 d . . . . .
C8 C 0.8072(2) 0.4015(2) 0.49264(10) 0.0481(5) Uani 1 1 d . . . . .
H8 H 0.8596 0.4410 0.5211 0.063 Uiso 1 1 calc R U . . .
C9 C 0.8781(2) 0.3209(2) 0.46033(10) 0.0491(5) Uani 1 1 d . . . . .
H9 H 0.9768 0.3052 0.4663 0.064 Uiso 1 1 calc R U . . .
C10 C 0.7986(2) 0.26345(17) 0.41841(9) 0.0449(5) Uani 1 1 d . . . . .
C11 C 0.8655(3) 0.1709(2) 0.38212(13) 0.0674(7) Uani 1 1 d . . . . .
H11A H 0.8204 0.0991 0.3915 0.088 Uiso 1 1 calc R U . . .
H11B H 0.9686 0.1667 0.3901 0.088 Uiso 1 1 calc R U . . .
H11C H 0.8507 0.1876 0.3414 0.088 Uiso 1 1 calc R U . . .
H1N2 H 0.419(3) 0.445(2) 0.4591(11) 0.051(7) Uiso 1 1 d . . . . .
H1N1 H 0.516(3) 0.494(2) 0.1348(13) 0.066(8) Uiso 1 1 d . . . . .
H2N1 H 0.448(3) 0.603(3) 0.1484(13) 0.078(10) Uiso 1 1 d . . . . .

loop_
_atom_site_aniso_label
_atom_site_aniso_U_11
_atom_site_aniso_U_22
_atom_site_aniso_U_33
_atom_site_aniso_U_23
_atom_site_aniso_U_13
_atom_site_aniso_U_12
S1 0.0364(3) 0.0391(3) 0.0330(2) -0.00329(18) -0.00036(18) -0.00455(18)
O2 0.0334(7) 0.0625(9) 0.0394(8) -0.0026(7) 0.0009(6) -0.0033(6)
O1 0.0657(10) 0.0378(8) 0.0446(8) -0.0019(6) -0.0003(7) -0.0103(7)
N4 0.0350(8) 0.0478(9) 0.0384(9) -0.0034(7) -0.0033(7) 0.0036(7)
N3 0.0426(9) 0.0430(9) 0.0408(9) -0.0020(7) 0.0035(7) 0.0067(7)
N2 0.0347(9) 0.0439(9) 0.0391(9) -0.0129(7) -0.0033(7) 0.0048(7)
N1 0.0780(15) 0.0533(12) 0.0465(12) 0.0079(9) 0.0199(10) 0.0036(11)
C1 0.0375(10) 0.0380(9) 0.0344(9) -0.0035(7) 0.0006(7) -0.0020(7)
C2 0.0633(14) 0.0423(11) 0.0458(12) 0.0012(9) 0.0104(10) 0.0127(10)
C3 0.0666(15) 0.0472(12) 0.0450(12) -0.0025(9) 0.0189(11) 0.0107(10)
C4 0.0465(11) 0.0441(11) 0.0400(11) 0.0001(8) 0.0069(8) -0.0058(8)
C5 0.0561(12) 0.0334(9) 0.0476(11) 0.0008(9) 0.0083(9) 0.0002(8)
C6 0.0462(11) 0.0357(9) 0.0422(10) -0.0074(8) 0.0088(8) -0.0018(8)
C7 0.0363(9) 0.0364(9) 0.0322(9) 0.0025(7) 0.0019(7) 0.0012(7)
C8 0.0399(11) 0.0608(13) 0.0436(12) 0.0004(10) -0.0053(9) 0.0023(9)
C9 0.0352(11) 0.0624(13) 0.0496(12) 0.0096(10) 0.0020(9) 0.0087(9)
C10 0.0440(11) 0.0455(11) 0.0451(11) 0.0085(9) 0.0110(9) 0.0093(9)
C11 0.0614(16) 0.0637(15) 0.0769(18) -0.0072(13) 0.0161(13) 0.0199(12)

loop_
_atom_type_symbol
_atom_type_description
_atom_type_scat_dispersion_real
_atom_type_scat_dispersion_imag
_atom_type_scat_source
C C 0.0033 0.0016 'International Tables Vol C Tables 4.2.6.8 and 6.1.1.4'
H H 0.0000 0.0000 'International Tables Vol C Tables 4.2.6.8 and 6.1.1.4'
N N 0.0061 0.0033 'International Tables Vol C Tables 4.2.6.8 and 6.1.1.4'
O O 0.0106 0.0060 'International Tables Vol C Tables 4.2.6.8 and 6.1.1.4'
S S 0.1246 0.1234 'International Tables Vol C Tables 4.2.6.8 and 6.1.1.4'

loop_
_geom_angle_atom_site_label_1
_geom_angle_atom_site_label_2
_geom_angle_atom_site_label_3
_geom_angle
_geom_angle_site_symmetry_1
_geom_angle_site_symmetry_3
O2 S1 O1 118.68(9) . .
O2 S1 N2 102.42(9) . .
O1 S1 N2 109.71(9) . .
O2 S1 C1 108.52(9) . .
O1 S1 C1 108.81(9) . .
N2 S1 C1 108.18(9) . .
C8 N4 C7 115.13(18) . .
C7 N3 C10 115.70(18) . .
C7 N2 S1 128.44(14) . .
C7 N2 H1N2 117.6(17) . .
S1 N2 H1N2 113.8(17) . .
C4 N1 H1N1 115.9(19) . .
C4 N1 H2N1 120(2) . .
H1N1 N1 H2N1 119(3) . .
C2 C1 C6 119.62(18) . .
C2 C1 S1 120.32(15) . .
C6 C1 S1 120.02(15) . .
C3 C2 C1 120.24(19) . .
C3 C2 H2 119.9 . .
C1 C2 H2 119.9 . .
C2 C3 C4 121.10(19) . .
C2 C3 H3 119.4 . .
C4 C3 H3 119.4 . .
N1 C4 C5 122.2(2) . .
N1 C4 C3 119.9(2) . .
C5 C4 C3 117.93(19) . .
C6 C5 C4 120.93(18) . .
C6 C5 H5 119.5 . .
C4 C5 H5 119.5 . .
C5 C6 C1 120.16(18) . .
C5 C6 H6 119.9 . .
C1 C6 H6 119.9 . .
N3 C7 N4 127.21(18) . .
N3 C7 N2 119.57(17) . .
N4 C7 N2 113.22(16) . .
N4 C8 C9 123.0(2) . .
N4 C8 H8 118.5 . .
C9 C8 H8 118.5 . .
C8 C9 C10 117.6(2) . .
C8 C9 H9 121.2 . .
C10 C9 H9 121.2 . .
N3 C10 C9 121.34(19) . .
N3 C10 C11 117.1(2) . .
C9 C10 C11 121.6(2) . .
C10 C11 H11A 109.5 . .
C10 C11 H11B 109.5 . .
H11A C11 H11B 109.5 . .
C10 C11 H11C 109.5 . .
H11A C11 H11C 109.5 . .
H11B C11 H11C 109.5 . .

loop_
_geom_bond_atom_site_label_1
_geom_bond_atom_site_label_2
_geom_bond_distance
_geom_bond_site_symmetry_2
S1 O2 1.4365(14) .
S1 O1 1.4239(14) .
S1 N2 1.6369(16) .
S1 C1 1.7374(19) .
N4 C8 1.333(3) .
N4 C7 1.339(2) .
N3 C7 1.328(2) .
N3 C10 1.351(3) .
N2 C7 1.383(2) .
N2 H1N2 0.82(2) .
N1 C4 1.365(3) .
N1 H1N1 0.85(3) .
N1 H2N1 0.83(3) .
C1 C2 1.385(3) .
C1 C6 1.385(3) .
C2 C3 1.374(3) .
C2 H2 0.9300 .
C3 C4 1.394(3) .
C3 H3 0.9300 .
C4 C5 1.401(3) .
C5 C6 1.375(3) .
C5 H5 0.9300 .
C6 H6 0.9300 .
C8 C9 1.361(3) .
C8 H8 0.9300 .
C9 C10 1.378(3) .
C9 H9 0.9300 .
C10 C11 1.494(3) .
C11 H11A 0.9600 .
C11 H11B 0.9600 .
C11 H11C 0.9600 .

loop_
_geom_torsion_atom_site_label_1
_geom_torsion_atom_site_label_2
_geom_torsion_atom_site_label_3
_geom_torsion_atom_site_label_4
_geom_torsion
_geom_torsion_site_symmetry_1
_geom_torsion_site_symmetry_2
_geom_torsion_site_symmetry_3
_geom_torsion_site_symmetry_4
O2 S1 N2 C7 174.21(17) . . . .
O1 S1 N2 C7 47.3(2) . . . .
C1 S1 N2 C7 -71.29(19) . . . .
O2 S1 C1 C2 -147.46(18) . . . .
O1 S1 C1 C2 -17.0(2) . . . .
N2 S1 C1 C2 102.13(19) . . . .
O2 S1 C1 C6 30.13(19) . . . .
O1 S1 C1 C6 160.58(16) . . . .
N2 S1 C1 C6 -80.28(18) . . . .
C6 C1 C2 C3 -0.4(3) . . . .
S1 C1 C2 C3 177.24(18) . . . .
C1 C2 C3 C4 -1.0(4) . . . .
C2 C3 C4 N1 -176.5(2) . . . .
C2 C3 C4 C5 1.5(3) . . . .
N1 C4 C5 C6 177.4(2) . . . .
C3 C4 C5 C6 -0.6(3) . . . .
C4 C5 C6 C1 -0.7(3) . . . .
C2 C1 C6 C5 1.2(3) . . . .
S1 C1 C6 C5 -176.37(16) . . . .
C10 N3 C7 N4 0.2(3) . . . .
C10 N3 C7 N2 -179.22(17) . . . .
C8 N4 C7 N3 0.2(3) . . . .
C8 N4 C7 N2 179.66(18) . . . .
S1 N2 C7 N3 -4.1(3) . . . .
S1 N2 C7 N4 176.37(15) . . . .
C7 N4 C8 C9 -0.3(3) . . . .
N4 C8 C9 C10 0.1(3) . . . .
C7 N3 C10 C9 -0.5(3) . . . .
C7 N3 C10 C11 177.95(19) . . . .
C8 C9 C10 N3 0.4(3) . . . .
C8 C9 C10 C11 -178.0(2) . . . .
